data_1517647
loop_
_publ_author_name
'Ying-Ying Liu'
'Jie Liu'
'Jin Yang'
'Bo Liu'
'Jian-Fang Ma'

_publ_section_title
;
 Eight coordination compounds based on a reduced Schiff base
 tetraaminodiphenol macrocyclic ligand
;
_journal_name_full
;
Inorganica Chimica Acta
;
_journal_page_first 85
_journal_page_last 96
_journal_volume 403
_journal_year 2013
_chemical_formula_sum 'C22 H32 Cu2 N6 O9'
_chemical_formula_weight 651.62
_space_group_IT_number 14
_symmetry_cell_setting monoclinic
_symmetry_space_group_name_Hall '-P 2ybc'
_symmetry_space_group_name_H-M 'P 1 21/c 1'
_atom_sites_solution_hydrogens geom
_atom_sites_solution_primary direct
_atom_sites_solution_secondary difmap
_cell_angle_alpha 90.00
_cell_angle_beta 110.100(5)
_cell_angle_gamma 90.00
_cell_formula_units_Z 4
_cell_length_a 13.753(4)
_cell_length_b 14.752(5)
_cell_length_c 13.844(3)
_cell_measurement_temperature 293(2)
_cell_volume 2637.7(13)
_computing_cell_refinement CrysAlis
_computing_data_collection 'CrysAlis (Oxford Diffraction, 2006)'
_computing_data_reduction CrysAlis
_computing_structure_refinement 'SHELXL-97 (Sheldrick, 1997)'
_computing_structure_solution 'SHELXS-97 (Sheldrick, 1997)'
_diffrn_ambient_temperature 293(2)
_diffrn_detector_area_resol_mean 10.0
_diffrn_measured_fraction_theta_full 0.996
_diffrn_measured_fraction_theta_max 0.939
_diffrn_measurement_device_type 'Oxford Diffraction Gemini R Ultra'
_diffrn_measurement_method '\w scan'
_diffrn_radiation_monochromator graphite
_diffrn_radiation_source 'fine-focus sealed tube'
_diffrn_radiation_type MoK\a
_diffrn_radiation_wavelength 0.71069
_diffrn_reflns_av_R_equivalents 0.0273
_diffrn_reflns_av_sigmaI/netI 0.0351
_diffrn_reflns_limit_h_max 17
_diffrn_reflns_limit_h_min -18
_diffrn_reflns_limit_k_max 19
_diffrn_reflns_limit_k_min -16
_diffrn_reflns_limit_l_max 18
_diffrn_reflns_limit_l_min -17
_diffrn_reflns_number 15814
_diffrn_reflns_theta_full 25.00
_diffrn_reflns_theta_max 28.25
_diffrn_reflns_theta_min 1.58
_exptl_absorpt_coefficient_mu 1.675
_exptl_absorpt_correction_T_max 0.71
_exptl_absorpt_correction_T_min 0.63
_exptl_absorpt_correction_type multi-scan
_exptl_absorpt_process_details
;
CrysAlis (Oxford Diffraction, 2006)
;
_exptl_crystal_colour red
_exptl_crystal_density_diffrn 1.641
_exptl_crystal_density_method 'not measured'
_exptl_crystal_description block
_exptl_crystal_F_000 1344
_exptl_crystal_size_max 0.28
_exptl_crystal_size_mid 0.25
_exptl_crystal_size_min 0.20
_refine_diff_density_max 0.384
_refine_diff_density_min -0.362
_refine_diff_density_rms 0.063
_refine_ls_extinction_method none
_refine_ls_goodness_of_fit_ref 1.019
_refine_ls_hydrogen_treatment mixed
_refine_ls_matrix_type full
_refine_ls_number_parameters 370
_refine_ls_number_reflns 6129
_refine_ls_number_restraints 3
_refine_ls_restrained_S_all 1.019
_refine_ls_R_factor_all 0.0527
_refine_ls_R_factor_gt 0.0333
_refine_ls_shift/su_max 0.001
_refine_ls_shift/su_mean 0.000
_refine_ls_structure_factor_coef Fsqd
_refine_ls_weighting_details 'calc w=1/[\s^2^(Fo^2^)+(0.0414P)^2^+0.8073P] where P=(Fo^2^+2Fc^2^)/3'
_refine_ls_weighting_scheme calc
_refine_ls_wR_factor_gt 0.0788
_refine_ls_wR_factor_ref 0.0868
_reflns_number_gt 4607
_reflns_number_total 6129
_reflns_threshold_expression >2sigma(I)
_cod_data_source_file ICA-2013-403-85-96-1.cif
_cod_data_source_block 1
_cod_original_sg_symbol_Hall '-P 2ybc '
_cod_original_sg_symbol_H-M 'P 21/c'
_cod_database_code 1517647

loop_
_symmetry_equiv_pos_as_xyz
'x, y, z'
'-x, y+1/2, -z+1/2'
'-x, -y, -z'
'x, -y-1/2, z-1/2'

loop_
_atom_site_label
_atom_site_type_symbol
_atom_site_fract_x
_atom_site_fract_y
_atom_site_fract_z
_atom_site_U_iso_or_equiv
_atom_site_adp_type
_atom_site_occupancy
_atom_site_symmetry_multiplicity
_atom_site_calc_flag
_atom_site_refinement_flags
Cu1 Cu 0.79999(2) 0.382558(19) 1.00892(2) 0.03306(9) Uani 1 1 d .
Cu2 Cu 0.65545(2) 0.322005(19) 0.81740(2) 0.03362(9) Uani 1 1 d .
C1 C 0.8276(2) 0.00592(18) 1.0007(2) 0.0512(7) Uani 1 1 d .
C2 C 0.8887(2) 0.07588(18) 1.0569(2) 0.0470(7) Uani 1 1 d .
H2 H 0.9520 0.0614 1.1064 0.056 Uiso 1 1 calc R
C3 C 0.85949(18) 0.16667(16) 1.04259(17) 0.0333(5) Uani 1 1 d .
C4 C 0.76254(18) 0.18711(15) 0.96886(17) 0.0299(5) Uani 1 1 d .
C5 C 0.69886(19) 0.11776(16) 0.91093(18) 0.0354(5) Uani 1 1 d .
C6 C 0.7331(2) 0.02868(17) 0.9273(2) 0.0445(6) Uani 1 1 d .
H6 H 0.6916 -0.0171 0.8880 0.053 Uiso 1 1 calc R
C7 C 0.8626(3) -0.0925(2) 1.0172(3) 0.0805(12) Uani 1 1 d .
H7A H 0.8100 -0.1307 0.9719 0.121 Uiso 1 1 calc R
H7B H 0.8741 -0.1094 1.0872 0.121 Uiso 1 1 calc R
H7C H 0.9257 -0.0995 1.0029 0.121 Uiso 1 1 calc R
C8 C 0.93789(18) 0.23738(17) 1.09918(19) 0.0387(6) Uani 1 1 d .
H8A H 0.9862 0.2098 1.1605 0.046 Uiso 1 1 calc R
H8B H 0.9768 0.2555 1.0557 0.046 Uiso 1 1 calc R
C9 C 0.9725(2) 0.38904(18) 1.1850(2) 0.0447(6) Uani 1 1 d .
H9A H 1.0289 0.3893 1.1579 0.054 Uiso 1 1 calc R
H9B H 1.0008 0.3744 1.2576 0.054 Uiso 1 1 calc R
C10 C 0.9218(2) 0.48109(18) 1.17051(19) 0.0449(7) Uani 1 1 d .
H10A H 0.8695 0.4829 1.2030 0.054 Uiso 1 1 calc R
H10B H 0.9729 0.5276 1.2012 0.054 Uiso 1 1 calc R
C11 C 0.8055(2) 0.57603(17) 1.0243(2) 0.0398(6) Uani 1 1 d .
H11A H 0.8432 0.6303 1.0550 0.048 Uiso 1 1 calc R
H11B H 0.7469 0.5701 1.0477 0.048 Uiso 1 1 calc R
C12 C 0.76645(18) 0.58542(16) 0.9080(2) 0.0356(5) Uani 1 1 d .
C13 C 0.71443(17) 0.51398(15) 0.84337(18) 0.0321(5) Uani 1 1 d .
C14 C 0.67787(19) 0.52545(17) 0.7359(2) 0.0397(6) Uani 1 1 d .
C15 C 0.6941(2) 0.60949(19) 0.6969(2) 0.0492(7) Uani 1 1 d .
H15 H 0.6691 0.6179 0.6260 0.059 Uiso 1 1 calc R
C16 C 0.7452(2) 0.68029(18) 0.7582(3) 0.0477(7) Uani 1 1 d .
C17 C 0.7810(2) 0.66683(17) 0.8641(2) 0.0438(6) Uani 1 1 d .
H17 H 0.8157 0.7138 0.9069 0.053 Uiso 1 1 calc R
C18 C 0.7634(2) 0.7680(2) 0.7110(3) 0.0674(10) Uani 1 1 d .
H18A H 0.7996 0.8097 0.7645 0.101 Uiso 1 1 calc R
H18B H 0.6981 0.7938 0.6701 0.101 Uiso 1 1 calc R
H18C H 0.8042 0.7564 0.6682 0.101 Uiso 1 1 calc R
C19 C 0.6309(2) 0.4511(2) 0.6582(2) 0.0525(7) Uani 1 1 d .
H19A H 0.5860 0.4790 0.5952 0.063 Uiso 1 1 calc R
H19B H 0.6864 0.4209 0.6425 0.063 Uiso 1 1 calc R
C20 C 0.5262(2) 0.3092(2) 0.6140(2) 0.0524(7) Uani 1 1 d .
H20A H 0.5743 0.2929 0.5795 0.063 Uiso 1 1 calc R
H20B H 0.4624 0.3299 0.5626 0.063 Uiso 1 1 calc R
C21 C 0.50513(19) 0.22795(19) 0.6706(2) 0.0457(7) Uani 1 1 d .
H21A H 0.4521 0.2424 0.6997 0.055 Uiso 1 1 calc R
H21B H 0.4814 0.1772 0.6238 0.055 Uiso 1 1 calc R
C22 C 0.59439(19) 0.13960(17) 0.83183(19) 0.0377(6) Uani 1 1 d .
H22A H 0.5624 0.0842 0.7979 0.045 Uiso 1 1 calc R
H22B H 0.5499 0.1653 0.8661 0.045 Uiso 1 1 calc R
N5 N 0.91179(17) 0.31642(15) 0.84466(17) 0.0419(5) Uani 1 1 d .
N6 N 0.45186(16) 0.39824(15) 0.87978(19) 0.0440(5) Uani 1 1 d .
O1 O 0.72817(12) 0.27340(10) 0.95186(12) 0.0308(4) Uani 1 1 d .
O2 O 0.69935(12) 0.43571(10) 0.88700(12) 0.0322(4) Uani 1 1 d .
O3 O 0.92078(15) 0.38161(14) 0.90544(16) 0.0564(5) Uani 1 1 d .
O4 O 0.82504(15) 0.29678(16) 0.78000(15) 0.0586(6) Uani 1 1 d .
O5 O 0.98856(18) 0.27180(17) 0.84986(19) 0.0791(8) Uani 1 1 d .
O6 O 0.50988(15) 0.33082(13) 0.89444(16) 0.0526(5) Uani 1 1 d .
O7 O 0.42315(17) 0.43817(17) 0.79601(18) 0.0728(7) Uani 1 1 d .
O8 O 0.42295(17) 0.42533(16) 0.94994(18) 0.0683(6) Uani 1 1 d .
O1W O 0.66658(14) 0.39556(13) 1.09720(15) 0.0454(4) Uani 1 1 d D
H1B H 0.623(2) 0.3686(18) 1.0449(19) 0.068 Uiso 1 1 d D
H1A H 0.647(2) 0.4495(13) 1.103(2) 0.068 Uiso 1 1 d D
N1 N 0.89416(15) 0.32000(14) 1.13001(15) 0.0329(4) Uani 1 1 d .
H1N H 0.865(2) 0.304(2) 1.169(2) 0.049 Uiso 1 1 d .
N2 N 0.87367(16) 0.49638(14) 1.05847(16) 0.0348(5) Uani 1 1 d .
H2N H 0.918(2) 0.5016(19) 1.031(2) 0.052 Uiso 1 1 d .
N3 N 0.57102(17) 0.38215(15) 0.69012(17) 0.0428(5) Uani 1 1 d .
H3N H 0.520(2) 0.409(2) 0.702(2) 0.064 Uiso 1 1 d .
N4 N 0.60382(15) 0.20474(14) 0.75358(16) 0.0347(5) Uani 1 1 d .
H4N H 0.644(2) 0.1847(19) 0.720(2) 0.052 Uiso 1 1 d .

loop_
_atom_site_aniso_label
_atom_site_aniso_U_11
_atom_site_aniso_U_22
_atom_site_aniso_U_33
_atom_site_aniso_U_23
_atom_site_aniso_U_13
_atom_site_aniso_U_12
Cu1 0.03963(17) 0.02835(15) 0.02628(16) -0.00247(11) 0.00503(12) -0.00039(12)
Cu2 0.03790(16) 0.03071(16) 0.02593(16) 0.00018(11) 0.00284(12) 0.00106(12)
C1 0.077(2) 0.0308(14) 0.0399(15) 0.0031(11) 0.0124(15) 0.0171(13)
C2 0.0569(17) 0.0467(16) 0.0305(13) 0.0057(11) 0.0062(12) 0.0173(13)
C3 0.0392(13) 0.0358(13) 0.0246(12) 0.0019(9) 0.0106(10) 0.0065(10)
C4 0.0375(12) 0.0285(12) 0.0266(12) 0.0019(9) 0.0147(10) 0.0054(10)
C5 0.0440(13) 0.0310(12) 0.0317(13) -0.0025(10) 0.0135(11) -0.0006(10)
C6 0.0627(17) 0.0289(13) 0.0397(15) -0.0028(11) 0.0145(13) -0.0005(12)
C7 0.119(3) 0.0364(17) 0.068(2) 0.0051(15) 0.010(2) 0.0283(19)
C8 0.0348(13) 0.0445(14) 0.0324(13) 0.0024(11) 0.0059(11) 0.0078(11)
C9 0.0458(15) 0.0507(16) 0.0299(13) -0.0001(11) 0.0031(12) -0.0127(12)
C10 0.0587(17) 0.0452(15) 0.0292(13) -0.0088(11) 0.0134(12) -0.0175(13)
C11 0.0474(14) 0.0308(13) 0.0465(15) -0.0086(11) 0.0228(13) -0.0053(11)
C12 0.0352(12) 0.0300(12) 0.0463(15) 0.0027(10) 0.0201(11) 0.0030(10)
C13 0.0315(12) 0.0299(12) 0.0388(14) 0.0056(10) 0.0173(11) 0.0054(9)
C14 0.0388(13) 0.0409(14) 0.0393(14) 0.0134(11) 0.0133(11) 0.0044(11)
C15 0.0440(15) 0.0554(18) 0.0490(17) 0.0248(14) 0.0171(13) 0.0117(13)
C16 0.0360(14) 0.0390(15) 0.071(2) 0.0218(14) 0.0221(14) 0.0077(11)
C17 0.0397(14) 0.0322(14) 0.0651(19) 0.0068(12) 0.0253(14) 0.0034(11)
C18 0.0577(19) 0.0523(19) 0.091(3) 0.0366(18) 0.0239(19) 0.0034(15)
C19 0.0614(18) 0.0606(18) 0.0327(14) 0.0102(13) 0.0126(14) -0.0021(15)
C20 0.0515(16) 0.0589(18) 0.0311(14) -0.0015(13) -0.0057(12) 0.0035(14)
C21 0.0344(13) 0.0530(17) 0.0383(15) -0.0090(12) -0.0023(11) 0.0017(12)
C22 0.0378(13) 0.0322(13) 0.0411(14) -0.0058(10) 0.0110(11) -0.0040(10)
N5 0.0474(13) 0.0485(13) 0.0363(12) -0.0067(10) 0.0227(11) -0.0038(11)
N6 0.0317(11) 0.0440(13) 0.0547(15) 0.0012(11) 0.0129(11) 0.0012(10)
O1 0.0344(8) 0.0247(8) 0.0292(8) -0.0017(6) 0.0055(7) 0.0034(6)
O2 0.0405(9) 0.0273(8) 0.0284(8) 0.0030(6) 0.0113(7) -0.0005(7)
O3 0.0596(12) 0.0586(13) 0.0620(13) -0.0260(10) 0.0348(11) -0.0123(10)
O4 0.0465(11) 0.0843(15) 0.0472(12) -0.0206(11) 0.0191(10) -0.0052(11)
O5 0.0618(14) 0.0906(18) 0.0750(17) -0.0333(14) 0.0108(12) 0.0249(13)
O6 0.0489(11) 0.0464(11) 0.0678(14) 0.0103(10) 0.0267(10) 0.0149(9)
O7 0.0656(14) 0.0815(17) 0.0682(15) 0.0332(13) 0.0192(12) 0.0264(12)
O8 0.0643(14) 0.0754(16) 0.0728(16) -0.0111(12) 0.0334(13) 0.0134(12)
O1W 0.0470(11) 0.0448(11) 0.0493(12) 0.0042(9) 0.0230(9) 0.0064(9)
N1 0.0346(11) 0.0384(11) 0.0248(10) -0.0024(8) 0.0089(8) -0.0046(9)
N2 0.0389(11) 0.0385(11) 0.0304(11) -0.0044(9) 0.0162(9) -0.0048(9)
N3 0.0436(12) 0.0461(13) 0.0320(12) 0.0022(9) 0.0046(10) 0.0028(10)
N4 0.0304(10) 0.0385(11) 0.0305(11) -0.0055(9) 0.0044(9) 0.0007(9)

loop_
_atom_type_symbol
_atom_type_description
_atom_type_scat_dispersion_real
_atom_type_scat_dispersion_imag
_atom_type_scat_source
C C 0.0033 0.0016 'International Tables Vol C Tables 4.2.6.8 and 6.1.1.4'
H H 0.0000 0.0000 'International Tables Vol C Tables 4.2.6.8 and 6.1.1.4'
N N 0.0061 0.0033 'International Tables Vol C Tables 4.2.6.8 and 6.1.1.4'
O O 0.0106 0.0060 'International Tables Vol C Tables 4.2.6.8 and 6.1.1.4'
Cu Cu 0.3201 1.2651 'International Tables Vol C Tables 4.2.6.8 and 6.1.1.4'

loop_
_geom_angle_atom_site_label_1
_geom_angle_atom_site_label_2
_geom_angle_atom_site_label_3
_geom_angle
O1 Cu1 O2 82.43(7)
O1 Cu1 N2 176.28(8)
O2 Cu1 N2 94.97(8)
O1 Cu1 N1 93.00(8)
O2 Cu1 N1 175.24(7)
N2 Cu1 N1 89.65(9)
O1 Cu1 Cu2 42.03(5)
O2 Cu1 Cu2 42.17(5)
N2 Cu1 Cu2 134.77(6)
N1 Cu1 Cu2 133.69(6)
O1 Cu2 O2 82.59(7)
O1 Cu2 N3 171.93(8)
O2 Cu2 N3 92.44(8)
O1 Cu2 N4 95.42(8)
O2 Cu2 N4 175.33(8)
N3 Cu2 N4 89.05(9)
O1 Cu2 Cu1 41.72(5)
O2 Cu2 Cu1 42.64(5)
N3 Cu2 Cu1 134.59(7)
N4 Cu2 Cu1 136.29(6)
C6 C1 C2 117.7(2)
C6 C1 C7 120.6(3)
C2 C1 C7 121.7(3)
C1 C2 C3 123.1(2)
C1 C2 H2 118.4
C3 C2 H2 118.4
C2 C3 C4 117.7(2)
C2 C3 C8 118.1(2)
C4 C3 C8 123.9(2)
O1 C4 C5 118.3(2)
O1 C4 C3 121.1(2)
C5 C4 C3 120.5(2)
C6 C5 C4 119.1(2)
C6 C5 C22 120.3(2)
C4 C5 C22 120.6(2)
C1 C6 C5 121.9(2)
C1 C6 H6 119.0
C5 C6 H6 119.0
C1 C7 H7A 109.5
C1 C7 H7B 109.5
H7A C7 H7B 109.5
C1 C7 H7C 109.5
H7A C7 H7C 109.5
H7B C7 H7C 109.5
N1 C8 C3 115.35(19)
N1 C8 H8A 108.4
C3 C8 H8A 108.4
N1 C8 H8B 108.4
C3 C8 H8B 108.4
H8A C8 H8B 107.5
N1 C9 C10 109.1(2)
N1 C9 H9A 109.9
C10 C9 H9A 109.9
N1 C9 H9B 109.9
C10 C9 H9B 109.9
H9A C9 H9B 108.3
N2 C10 C9 107.2(2)
N2 C10 H10A 110.3
C9 C10 H10A 110.3
N2 C10 H10B 110.3
C9 C10 H10B 110.3
H10A C10 H10B 108.5
N2 C11 C12 111.5(2)
N2 C11 H11A 109.3
C12 C11 H11A 109.3
N2 C11 H11B 109.3
C12 C11 H11B 109.3
H11A C11 H11B 108.0
C17 C12 C13 119.1(2)
C17 C12 C11 119.4(2)
C13 C12 C11 121.5(2)
O2 C13 C12 118.6(2)
O2 C13 C14 121.4(2)
C12 C13 C14 120.0(2)
C15 C14 C13 117.9(3)
C15 C14 C19 116.9(2)
C13 C14 C19 125.0(2)
C16 C15 C14 123.3(3)
C16 C15 H15 118.3
C14 C15 H15 118.3
C15 C16 C17 117.5(2)
C15 C16 C18 120.6(3)
C17 C16 C18 121.9(3)
C12 C17 C16 122.1(3)
C12 C17 H17 118.9
C16 C17 H17 118.9
C16 C18 H18A 109.5
C16 C18 H18B 109.5
H18A C18 H18B 109.5
C16 C18 H18C 109.5
H18A C18 H18C 109.5
H18B C18 H18C 109.5
N3 C19 C14 115.7(2)
N3 C19 H19A 108.4
C14 C19 H19A 108.4
N3 C19 H19B 108.4
C14 C19 H19B 108.4
H19A C19 H19B 107.4
N3 C20 C21 108.3(2)
N3 C20 H20A 110.0
C21 C20 H20A 110.0
N3 C20 H20B 110.0
C21 C20 H20B 110.0
H20A C20 H20B 108.4
N4 C21 C20 107.2(2)
N4 C21 H21A 110.3
C20 C21 H21A 110.3
N4 C21 H21B 110.3
C20 C21 H21B 110.3
H21A C21 H21B 108.5
N4 C22 C5 111.5(2)
N4 C22 H22A 109.3
C5 C22 H22A 109.3
N4 C22 H22B 109.3
C5 C22 H22B 109.3
H22A C22 H22B 108.0
O5 N5 O4 120.4(2)
O5 N5 O3 119.2(2)
O4 N5 O3 120.4(2)
O8 N6 O7 119.8(2)
O8 N6 O6 119.4(2)
O7 N6 O6 120.8(3)
C4 O1 Cu1 128.45(14)
C4 O1 Cu2 123.68(14)
Cu1 O1 Cu2 96.25(7)
C13 O2 Cu2 126.19(15)
C13 O2 Cu1 124.06(14)
Cu2 O2 Cu1 95.19(7)
H1B O1W H1A 111(2)
C8 N1 C9 114.5(2)
C8 N1 Cu1 110.74(15)
C9 N1 Cu1 105.34(15)
C8 N1 H1N 107(2)
C9 N1 H1N 107(2)
Cu1 N1 H1N 112(2)
C11 N2 C10 117.6(2)
C11 N2 Cu1 112.00(15)
C10 N2 Cu1 103.15(15)
C11 N2 H2N 106(2)
C10 N2 H2N 111(2)
Cu1 N2 H2N 107(2)
C19 N3 C20 115.3(2)
C19 N3 Cu2 111.35(17)
C20 N3 Cu2 106.47(16)
C19 N3 H3N 108(2)
C20 N3 H3N 108(2)
Cu2 N3 H3N 107(2)
C21 N4 C22 115.3(2)
C21 N4 Cu2 103.78(16)
C22 N4 Cu2 110.52(15)
C21 N4 H4N 104.2(19)
C22 N4 H4N 112.9(19)
Cu2 N4 H4N 109.6(19)

loop_
_geom_bond_atom_site_label_1
_geom_bond_atom_site_label_2
_geom_bond_distance
Cu1 O1 1.9121(16)
Cu1 O2 1.9425(16)
Cu1 N2 1.959(2)
Cu1 N1 1.961(2)
Cu1 Cu2 2.8560(6)
Cu2 O1 1.9235(16)
Cu2 O2 1.9252(16)
Cu2 N3 1.958(2)
Cu2 N4 1.961(2)
C1 C6 1.387(4)
C1 C2 1.388(4)
C1 C7 1.522(4)
C2 C3 1.393(4)
C2 H2 0.9300
C3 C4 1.405(3)
C3 C8 1.511(3)
C4 O1 1.350(3)
C4 C5 1.405(3)
C5 C6 1.388(3)
C5 C22 1.512(3)
C6 H6 0.9300
C7 H7A 0.9600
C7 H7B 0.9600
C7 H7C 0.9600
C8 N1 1.485(3)
C8 H8A 0.9700
C8 H8B 0.9700
C9 N1 1.488(3)
C9 C10 1.509(4)
C9 H9A 0.9700
C9 H9B 0.9700
C10 N2 1.480(3)
C10 H10A 0.9700
C10 H10B 0.9700
C11 N2 1.476(3)
C11 C12 1.519(4)
C11 H11A 0.9700
C11 H11B 0.9700
C12 C17 1.391(3)
C12 C13 1.408(3)
C13 O2 1.352(3)
C13 C14 1.408(3)
C14 C15 1.400(4)
C14 C19 1.516(4)
C15 C16 1.377(4)
C15 H15 0.9300
C16 C17 1.391(4)
C16 C18 1.509(4)
C17 H17 0.9300
C18 H18A 0.9600
C18 H18B 0.9600
C18 H18C 0.9600
C19 N3 1.469(4)
C19 H19A 0.9700
C19 H19B 0.9700
C20 N3 1.484(3)
C20 C21 1.513(4)
C20 H20A 0.9700
C20 H20B 0.9700
C21 N4 1.486(3)
C21 H21A 0.9700
C21 H21B 0.9700
C22 N4 1.487(3)
C22 H22A 0.9700
C22 H22B 0.9700
N5 O5 1.225(3)
N5 O4 1.255(3)
N5 O3 1.256(3)
N6 O8 1.236(3)
N6 O7 1.238(3)
N6 O6 1.247(3)
O1W H1B 0.863(16)
O1W H1A 0.852(17)
N1 H1N 0.81(3)
N2 H2N 0.83(3)
N3 H3N 0.88(3)
N4 H4N 0.88(3)

loop_
_geom_hbond_atom_site_label_D
_geom_hbond_atom_site_label_H
_geom_hbond_atom_site_label_A
_geom_hbond_distance_DH
_geom_hbond_distance_HA
_geom_hbond_distance_DA
_geom_hbond_angle_DHA
_geom_hbond_site_symmetry_A
O1W H1B O6 0.863(16) 2.200(19) 3.046(3) 167(3) .
O1W H1A O8 0.852(17) 2.09(2) 2.893(3) 156(3) 3_667
N1 H1N O4 0.81(3) 2.33(3) 3.089(3) 154(3) 4_566
N3 H3N O7 0.88(3) 2.19(3) 3.003(3) 153(3) .
N4 H4N O1W 0.88(3) 2.18(3) 2.984(3) 150(2) 4_565

loop_
_geom_torsion_atom_site_label_1
_geom_torsion_atom_site_label_2
_geom_torsion_atom_site_label_3
_geom_torsion_atom_site_label_4
_geom_torsion
O2 Cu1 Cu2 O1 -158.74(10)
N2 Cu1 Cu2 O1 177.24(11)
N1 Cu1 Cu2 O1 17.89(11)
O1 Cu1 Cu2 O2 158.74(10)
N2 Cu1 Cu2 O2 -24.02(11)
N1 Cu1 Cu2 O2 176.63(11)
O1 Cu1 Cu2 N3 169.56(12)
O2 Cu1 Cu2 N3 10.83(12)
N2 Cu1 Cu2 N3 -13.19(14)
N1 Cu1 Cu2 N3 -172.54(13)
O1 Cu1 Cu2 N4 -14.62(12)
O2 Cu1 Cu2 N4 -173.35(12)
N2 Cu1 Cu2 N4 162.63(13)
N1 Cu1 Cu2 N4 3.28(13)
C6 C1 C2 C3 -0.2(4)
C7 C1 C2 C3 179.1(3)
C1 C2 C3 C4 1.3(4)
C1 C2 C3 C8 -172.7(3)
C2 C3 C4 O1 178.9(2)
C8 C3 C4 O1 -7.5(4)
C2 C3 C4 C5 -1.1(3)
C8 C3 C4 C5 172.6(2)
O1 C4 C5 C6 179.9(2)
C3 C4 C5 C6 -0.2(4)
O1 C4 C5 C22 -0.2(3)
C3 C4 C5 C22 179.8(2)
C2 C1 C6 C5 -1.1(4)
C7 C1 C6 C5 179.6(3)
C4 C5 C6 C1 1.3(4)
C22 C5 C6 C1 -178.7(3)
C2 C3 C8 N1 -147.5(2)
C4 C3 C8 N1 38.9(3)
N1 C9 C10 N2 -55.4(3)
N2 C11 C12 C17 -126.0(2)
N2 C11 C12 C13 55.0(3)
C17 C12 C13 O2 -179.0(2)
C11 C12 C13 O2 0.1(3)
C17 C12 C13 C14 0.0(3)
C11 C12 C13 C14 179.0(2)
O2 C13 C14 C15 178.2(2)
C12 C13 C14 C15 -0.7(4)
O2 C13 C14 C19 -7.8(4)
C12 C13 C14 C19 173.3(2)
C13 C14 C15 C16 1.1(4)
C19 C14 C15 C16 -173.4(3)
C14 C15 C16 C17 -0.7(4)
C14 C15 C16 C18 177.8(3)
C13 C12 C17 C16 0.4(4)
C11 C12 C17 C16 -178.7(2)
C15 C16 C17 C12 0.0(4)
C18 C16 C17 C12 -178.5(2)
C15 C14 C19 N3 -152.5(2)
C13 C14 C19 N3 33.4(4)
N3 C20 C21 N4 -55.0(3)
C6 C5 C22 N4 -122.9(3)
C4 C5 C22 N4 57.1(3)
C5 C4 O1 Cu1 -174.35(16)
C3 C4 O1 Cu1 5.7(3)
C5 C4 O1 Cu2 -40.2(3)
C3 C4 O1 Cu2 139.80(18)
O2 Cu1 O1 C4 157.28(19)
N2 Cu1 O1 C4 111.3(12)
N1 Cu1 O1 C4 -24.08(19)
Cu2 Cu1 O1 C4 143.1(2)
O2 Cu1 O1 Cu2 14.22(7)
N2 Cu1 O1 Cu2 -31.7(12)
N1 Cu1 O1 Cu2 -167.14(8)
O2 Cu2 O1 C4 -159.90(17)
N3 Cu2 O1 C4 147.7(6)
N4 Cu2 O1 C4 24.35(18)
Cu1 Cu2 O1 C4 -145.6(2)
O2 Cu2 O1 Cu1 -14.34(7)
N3 Cu2 O1 Cu1 -66.7(6)
N4 Cu2 O1 Cu1 169.91(8)
C12 C13 O2 Cu2 -167.18(15)
C14 C13 O2 Cu2 13.9(3)
C12 C13 O2 Cu1 -38.1(3)
C14 C13 O2 Cu1 142.93(18)
O1 Cu2 O2 C13 153.85(18)
N3 Cu2 O2 C13 -32.54(18)
N4 Cu2 O2 C13 -141.1(9)
Cu1 Cu2 O2 C13 139.8(2)
O1 Cu2 O2 Cu1 14.09(7)
N3 Cu2 O2 Cu1 -172.30(9)
N4 Cu2 O2 Cu1 79.2(9)
O1 Cu1 O2 C13 -155.18(18)
N2 Cu1 O2 C13 22.14(18)
N1 Cu1 O2 C13 -171.8(9)
Cu2 Cu1 O2 C13 -141.0(2)
O1 Cu1 O2 Cu2 -14.18(7)
N2 Cu1 O2 Cu2 163.14(8)
N1 Cu1 O2 Cu2 -30.8(10)
C3 C8 N1 C9 -179.6(2)
C3 C8 N1 Cu1 -60.7(2)
C10 C9 N1 C8 155.0(2)
C10 C9 N1 Cu1 33.1(2)
O1 Cu1 N1 C8 47.93(16)
O2 Cu1 N1 C8 64.4(10)
N2 Cu1 N1 C8 -129.45(17)
Cu2 Cu1 N1 C8 36.05(19)
O1 Cu1 N1 C9 172.26(16)
O2 Cu1 N1 C9 -171.2(9)
N2 Cu1 N1 C9 -5.13(17)
Cu2 Cu1 N1 C9 160.37(13)
C12 C11 N2 C10 177.1(2)
C12 C11 N2 Cu1 -63.7(2)
C9 C10 N2 C11 171.0(2)
C9 C10 N2 Cu1 47.2(2)
O1 Cu1 N2 C11 73.5(12)
O2 Cu1 N2 C11 27.84(17)
N1 Cu1 N2 C11 -151.02(17)
Cu2 Cu1 N2 C11 43.8(2)
O1 Cu1 N2 C10 -159.1(11)
O2 Cu1 N2 C10 155.25(16)
N1 Cu1 N2 C10 -23.60(17)
Cu2 Cu1 N2 C10 171.17(13)
C14 C19 N3 C20 -179.4(2)
C14 C19 N3 Cu2 -58.0(3)
C21 C20 N3 C19 158.2(2)
C21 C20 N3 Cu2 34.1(3)
O1 Cu2 N3 C19 103.3(6)
O2 Cu2 N3 C19 51.46(19)
N4 Cu2 N3 C19 -133.0(2)
Cu1 Cu2 N3 C19 44.1(2)
O1 Cu2 N3 C20 -130.3(6)
O2 Cu2 N3 C20 177.89(18)
N4 Cu2 N3 C20 -6.53(19)
Cu1 Cu2 N3 C20 170.58(14)
C20 C21 N4 C22 167.4(2)
C20 C21 N4 Cu2 46.4(2)
C5 C22 N4 C21 178.1(2)
C5 C22 N4 Cu2 -64.6(2)
O1 Cu2 N4 C21 150.89(16)
O2 Cu2 N4 C21 86.3(9)
N3 Cu2 N4 C21 -22.38(17)
Cu1 Cu2 N4 C21 160.60(13)
O1 Cu2 N4 C22 26.73(16)
O2 Cu2 N4 C22 -37.9(10)
N3 Cu2 N4 C22 -146.53(16)
Cu1 Cu2 N4 C22 36.4(2)
